data_1573286
loop_
_publ_author_name
'Lindahl, Sarah E.'
'Metzger, Erin M.'
'Chen, Chun-Hsing'
'Pink, Maren'
'Zaleski, Jeffrey M.'

_publ_section_title
;
 Pronounced electronic modulation of geometrically-regulated
 metalloenediyne cyclization
;
_journal_name_full 'Chemical Science'
_journal_paper_doi 10.1039/D4SC05396F
_journal_year 2024
_chemical_formula_moiety 'C34 H26 Cl2 P2 Pt, C H2 Cl2'
_chemical_formula_sum 'C35 H28 Cl4 P2 Pt'
_chemical_formula_weight 847.40
_space_group_crystal_system monoclinic
_space_group_IT_number 14
_space_group_name_Hall '-P 2yn'
_space_group_name_H-M_alt 'P 1 21/n 1'
_atom_sites_solution_hydrogens geom
_atom_sites_solution_primary intr
_atom_sites_solution_secondary difmap
_audit_creation_method SHELXL-2014/7
_audit_update_record
;
2021-05-13 deposited with the CCDC.	2024-11-21 downloaded from the CCDC.
;
_cell_angle_alpha 90
_cell_angle_beta 95.622(2)
_cell_angle_gamma 90
_cell_formula_units_Z 4
_cell_length_a 8.9321(4)
_cell_length_b 25.8402(11)
_cell_length_c 16.2519(7)
_cell_measurement_reflns_used 9983
_cell_measurement_temperature 253(2)
_cell_measurement_theta_max 27.43
_cell_measurement_theta_min 2.42
_cell_volume 3733.0(3)
_computing_cell_refinement 'APEX II v2014.11-0 (Bruker, 2014)'
_computing_data_collection 'APEX II v2014.11-0 (Bruker, 2014)'
_computing_data_reduction 'APEX II v2014.11-0 (Bruker, 2014)'
_computing_molecular_graphics 'SHELXTL (Bruker, 2016)'
_computing_publication_material 'SHELXTL (Bruker, 2016)'
_computing_structure_refinement 'SHELXL-2014/7 (Sheldrick, 2016)'
_computing_structure_solution 'SHELX (Bruker, 2016)'
_diffrn_ambient_temperature 253(2)
_diffrn_detector 'CCD area detector'
_diffrn_detector_area_resol_mean 83.33
_diffrn_detector_type 'Bruker APEXII'
_diffrn_measured_fraction_theta_full 0.998
_diffrn_measured_fraction_theta_max 0.994
_diffrn_measurement_details '0.50 degree frames measured for 7 seconds each'
_diffrn_measurement_device 'APEX Kappa Duo'
_diffrn_measurement_device_type Kappa
_diffrn_measurement_method 'omega and phi scans'
_diffrn_radiation_monochromator graphite
_diffrn_radiation_type MoK\a
_diffrn_radiation_wavelength 0.71073
_diffrn_reflns_av_R_equivalents 0.0399
_diffrn_reflns_av_unetI/netI 0.0402
_diffrn_reflns_Laue_measured_fraction_full 0.998
_diffrn_reflns_Laue_measured_fraction_max 0.994
_diffrn_reflns_limit_h_max 7
_diffrn_reflns_limit_h_min -11
_diffrn_reflns_limit_k_max 33
_diffrn_reflns_limit_k_min -33
_diffrn_reflns_limit_l_max 21
_diffrn_reflns_limit_l_min -14
_diffrn_reflns_number 36500
_diffrn_reflns_point_group_measured_fraction_full 0.998
_diffrn_reflns_point_group_measured_fraction_max 0.994
_diffrn_reflns_theta_full 25.242
_diffrn_reflns_theta_max 27.535
_diffrn_reflns_theta_min 1.485
_diffrn_source 'sealed tube'
_exptl_absorpt_coefficient_mu 4.152
_exptl_absorpt_correction_T_max 0.7456
_exptl_absorpt_correction_T_min 0.4735
_exptl_absorpt_correction_type multi-scan
_exptl_absorpt_process_details 'SADABS, G. Sheldrick; 2016'
_exptl_crystal_colour colorless
_exptl_crystal_density_diffrn 1.508
_exptl_crystal_description needle
_exptl_crystal_F_000 1656
_exptl_crystal_size_max 0.350
_exptl_crystal_size_mid 0.170
_exptl_crystal_size_min 0.150
_refine_diff_density_max 1.638
_refine_diff_density_min -1.953
_refine_diff_density_rms 0.177
_refine_ls_extinction_method none
_refine_ls_goodness_of_fit_ref 1.118
_refine_ls_hydrogen_treatment constr
_refine_ls_matrix_type full
_refine_ls_number_parameters 410
_refine_ls_number_reflns 8547
_refine_ls_number_restraints 205
_refine_ls_restrained_S_all 1.107
_refine_ls_R_factor_all 0.0563
_refine_ls_R_factor_gt 0.0443
_refine_ls_shift/su_max 0.002
_refine_ls_shift/su_mean 0.000
_refine_ls_structure_factor_coef Fsqd
_refine_ls_weighting_details 'w=1/[\s^2^(Fo^2^)+(0.0588P)^2^+18.5772P] where P=(Fo^2^+2Fc^2^)/3'
_refine_ls_weighting_scheme calc
_refine_ls_wR_factor_gt 0.1265
_refine_ls_wR_factor_ref 0.1315
_reflns_Friedel_coverage 0.000
_reflns_number_gt 7052
_reflns_number_total 8547
_reflns_threshold_expression 'I > 2\s(I)'
_cod_data_source_file d4sc05396f2.cif
_cod_data_source_block 17104
_cod_original_sg_symbol_H-M 'P 21/n'
_cod_database_code 1573286
_shelx_shelxl_version_number 2014/7
_shelx_space_group_comment
;
The symmetry employed for this shelxl refinement is uniquely defined
by the following loop, which should always be used as a source of
symmetry information in preference to the above space-group names.
They are only intended as comments.
;
_shelx_estimated_absorpt_t_min 0.324
_shelx_estimated_absorpt_t_max 0.575

loop_
_space_group_symop_operation_xyz
'x, y, z'
'-x+1/2, y+1/2, -z+1/2'
'-x, -y, -z'
'x-1/2, -y-1/2, z-1/2'

loop_
_atom_site_label
_atom_site_type_symbol
_atom_site_fract_x
_atom_site_fract_y
_atom_site_fract_z
_atom_site_U_iso_or_equiv
_atom_site_adp_type
_atom_site_occupancy
_atom_site_site_symmetry_order
_atom_site_calc_flag
_atom_site_refinement_flags_posn
_atom_site_refinement_flags_adp
_atom_site_refinement_flags_occupancy
_atom_site_disorder_assembly
_atom_site_disorder_group
Cl1S Cl 0.2630(14) 0.4458(4) 0.2963(6) 0.113(2) Uani 0.419(3) 1 d D U P A 1
C1S C 0.234(3) 0.3952(6) 0.2336(8) 0.108(4) Uani 0.419(3) 1 d D U P A 1
H1SA H 0.1852 0.3688 0.2642 0.130 Uiso 0.419(3) 1 calc R U P A 1
H2SB H 0.3319 0.3817 0.2241 0.130 Uiso 0.419(3) 1 calc R U P A 1
Cl2S Cl 0.1354(11) 0.3998(4) 0.1416(5) 0.103(2) Uani 0.419(3) 1 d D U P A 1
Cl1D Cl 0.322(3) 0.4346(8) 0.3056(13) 0.113(2) Uani 0.183(3) 1 d D U P B 2
C1D C 0.239(3) 0.3918(9) 0.2398(16) 0.108(4) Uani 0.183(3) 1 d D U P B 2
H1DA H 0.2085 0.3630 0.2726 0.130 Uiso 0.183(3) 1 calc R U P B 2
H2DB H 0.3155 0.3788 0.2069 0.130 Uiso 0.183(3) 1 calc R U P B 2
Cl2D Cl 0.091(2) 0.4071(10) 0.1742(11) 0.103(2) Uani 0.183(3) 1 d D U P B 2
Cl1E Cl 0.6583(17) 0.4128(7) 0.3584(10) 0.113(2) Uani 0.197(3) 1 d D U P C 3
C1E C 0.8385(19) 0.4262(17) 0.3851(12) 0.108(4) Uani 0.197(3) 1 d D U P C 3
H1EA H 0.8948 0.3950 0.3754 0.130 Uiso 0.197(3) 1 calc R U P C 3
H2EB H 0.8678 0.4519 0.3462 0.130 Uiso 0.197(3) 1 calc R U P C 3
Cl2E Cl 0.9001(18) 0.4471(7) 0.4791(9) 0.103(2) Uani 0.197(3) 1 d D U P C 3
Cl1F Cl 0.716(2) 0.4549(7) 0.3625(11) 0.113(2) Uani 0.201(3) 1 d D U P D 4
C1F C 0.818(7) 0.4052(15) 0.398(2) 0.108(4) Uani 0.201(3) 1 d D U P D 4
H1FA H 0.8966 0.3993 0.3624 0.130 Uiso 0.201(3) 1 calc R U P D 4
H2FB H 0.7543 0.3746 0.3956 0.130 Uiso 0.201(3) 1 calc R U P D 4
Cl2F Cl 0.896(2) 0.4123(8) 0.4947(11) 0.103(2) Uani 0.201(3) 1 d D U P D 4
Pt1 Pt 0.89761(3) 0.78047(2) 0.68375(2) 0.02526(9) Uani 1 1 d . . . . .
Cl1 Cl 0.7879(2) 0.74715(8) 0.79837(11) 0.0450(4) Uani 1 1 d . . . . .
Cl2 Cl 0.9072(2) 0.69698(7) 0.62635(12) 0.0427(4) Uani 1 1 d . . . . .
P1 P 0.89290(18) 0.86044(6) 0.73258(10) 0.0263(3) Uani 1 1 d . . . . .
P2 P 1.01294(18) 0.81051(6) 0.57878(10) 0.0252(3) Uani 1 1 d . . . . .
C1 C 0.9855(7) 0.9024(2) 0.6646(4) 0.0296(13) Uani 1 1 d . . . . .
C2 C 1.0102(8) 0.9542(3) 0.6804(4) 0.0368(15) Uani 1 1 d . . . . .
H2 H 0.9709 0.9694 0.7255 0.044 Uiso 1 1 calc R U . . .
C3 C 1.0939(9) 0.9847(3) 0.6293(5) 0.0398(16) Uani 1 1 d . . . . .
C4 C 1.1228(11) 1.0381(3) 0.6472(6) 0.054(2) Uani 1 1 d . . . . .
H4 H 1.0815 1.0541 0.6909 0.065 Uiso 1 1 calc R U . . .
C5 C 1.2132(13) 1.0655(4) 0.5983(7) 0.071(3) Uani 1 1 d . . . . .
H5 H 1.2348 1.1000 0.6109 0.085 Uiso 1 1 calc R U . . .
C6 C 1.2725(12) 1.0431(4) 0.5311(6) 0.064(3) Uani 1 1 d . . . . .
H6 H 1.3336 1.0625 0.4996 0.077 Uiso 1 1 calc R U . . .
C7 C 1.2417(10) 0.9929(4) 0.5111(5) 0.056(2) Uani 1 1 d . . . . .
H7 H 1.2791 0.9786 0.4647 0.067 Uiso 1 1 calc R U . . .
C8 C 1.1531(8) 0.9618(3) 0.5600(4) 0.0383(16) Uani 1 1 d . . . . .
C9 C 1.1259(8) 0.9085(3) 0.5439(4) 0.0364(15) Uani 1 1 d . . . . .
H9 H 1.1633 0.8931 0.4984 0.044 Uiso 1 1 calc R U . . .
C10 C 1.0448(7) 0.8792(2) 0.5948(4) 0.0286(13) Uani 1 1 d . . . . .
C11 C 0.7087(7) 0.8881(3) 0.7412(4) 0.0359(15) Uani 1 1 d . . . . .
C12 C 0.6268(10) 0.8698(4) 0.8029(6) 0.068(3) Uani 1 1 d . . . . .
H12 H 0.6664 0.8440 0.8385 0.082 Uiso 1 1 calc R U . . .
C13 C 0.4829(12) 0.8904(5) 0.8116(8) 0.084(4) Uani 1 1 d . . . . .
H13 H 0.4292 0.8787 0.8542 0.101 Uiso 1 1 calc R U . . .
C14 C 0.4224(11) 0.9268(5) 0.7592(8) 0.080(3) Uani 1 1 d . . . . .
H14 H 0.3272 0.9401 0.7653 0.096 Uiso 1 1 calc R U . . .
C15 C 0.5017(12) 0.9441(5) 0.6974(8) 0.083(3) Uani 1 1 d . . . . .
H15 H 0.4599 0.9691 0.6610 0.099 Uiso 1 1 calc R U . . .
C16 C 0.6465(9) 0.9246(4) 0.6877(6) 0.052(2) Uani 1 1 d . . . . .
H16 H 0.6993 0.9365 0.6450 0.063 Uiso 1 1 calc R U . . .
C17 C 0.9955(8) 0.8700(3) 0.8333(4) 0.0325(14) Uani 1 1 d . . . . .
C18 C 1.1089(8) 0.8353(3) 0.8603(4) 0.0379(16) Uani 1 1 d . . . . .
H18 H 1.1290 0.8072 0.8274 0.045 Uiso 1 1 calc R U . . .
C19 C 1.1907(9) 0.8423(3) 0.9351(5) 0.0467(18) Uani 1 1 d . . . . .
H19 H 1.2641 0.8183 0.9535 0.056 Uiso 1 1 calc R U . . .
C20 C 1.1660(12) 0.8837(4) 0.9824(5) 0.061(2) Uani 1 1 d . . . . .
H20 H 1.2248 0.8887 1.0322 0.073 Uiso 1 1 calc R U . . .
C21 C 1.0519(13) 0.9193(4) 0.9570(6) 0.072(3) Uani 1 1 d . . . . .
H21 H 1.0350 0.9479 0.9896 0.086 Uiso 1 1 calc R U . . .
C22 C 0.9658(11) 0.9112(3) 0.8837(5) 0.058(2) Uani 1 1 d . . . . .
H22 H 0.8868 0.9336 0.8676 0.070 Uiso 1 1 calc R U . . .
C23 C 1.1972(7) 0.7818(2) 0.5758(4) 0.0291(13) Uani 1 1 d . . . . .
C24 C 1.2191(9) 0.7387(3) 0.5267(5) 0.0470(19) Uani 1 1 d . . . . .
H24 H 1.1408 0.7261 0.4902 0.056 Uiso 1 1 calc R U . . .
C25 C 1.3595(10) 0.7147(4) 0.5328(6) 0.060(2) Uani 1 1 d . . . . .
H25 H 1.3750 0.6860 0.5002 0.072 Uiso 1 1 calc R U . . .
C26 C 1.4756(9) 0.7333(3) 0.5870(6) 0.050(2) Uani 1 1 d . . . . .
H26 H 1.5693 0.7173 0.5906 0.060 Uiso 1 1 calc R U . . .
C27 C 1.4530(9) 0.7754(3) 0.6355(6) 0.050(2) Uani 1 1 d . . . . .
H27 H 1.5310 0.7875 0.6726 0.060 Uiso 1 1 calc R U . . .
C28 C 1.3157(8) 0.7998(3) 0.6297(5) 0.0406(16) Uani 1 1 d . . . . .
H28 H 1.3021 0.8287 0.6622 0.049 Uiso 1 1 calc R U . . .
C29 C 0.9101(7) 0.8038(2) 0.4781(4) 0.0288(13) Uani 1 1 d . . . . .
C30 C 0.9816(9) 0.8050(3) 0.4050(4) 0.0457(18) Uani 1 1 d . . . . .
H30 H 1.0855 0.8085 0.4070 0.055 Uiso 1 1 calc R U . . .
C31 C 0.8951(12) 0.8008(4) 0.3298(5) 0.058(2) Uani 1 1 d . . . . .
H31 H 0.9425 0.8006 0.2813 0.070 Uiso 1 1 calc R U . . .
C32 C 0.7443(12) 0.7972(3) 0.3250(6) 0.058(2) Uani 1 1 d . . . . .
H32 H 0.6887 0.7952 0.2737 0.070 Uiso 1 1 calc R U . . .
C33 C 0.6713(10) 0.7963(3) 0.3970(6) 0.054(2) Uani 1 1 d . . . . .
H33 H 0.5671 0.7933 0.3937 0.065 Uiso 1 1 calc R U . . .
C34 C 0.7540(8) 0.7999(3) 0.4732(5) 0.0349(15) Uani 1 1 d . . . . .
H34 H 0.7054 0.7997 0.5213 0.042 Uiso 1 1 calc R U . . .

loop_
_atom_site_aniso_label
_atom_site_aniso_U_11
_atom_site_aniso_U_22
_atom_site_aniso_U_33
_atom_site_aniso_U_23
_atom_site_aniso_U_13
_atom_site_aniso_U_12
Cl1S 0.142(6) 0.100(5) 0.094(4) 0.047(3) -0.003(4) -0.015(4)
C1S 0.128(8) 0.095(7) 0.101(6) 0.040(5) 0.010(5) -0.009(6)
Cl2S 0.106(5) 0.100(4) 0.104(5) 0.037(4) 0.014(4) -0.005(4)
Cl1D 0.142(6) 0.100(5) 0.094(4) 0.047(3) -0.003(4) -0.015(4)
C1D 0.128(8) 0.095(7) 0.101(6) 0.040(5) 0.010(5) -0.009(6)
Cl2D 0.106(5) 0.100(4) 0.104(5) 0.037(4) 0.014(4) -0.005(4)
Cl1E 0.142(6) 0.100(5) 0.094(4) 0.047(3) -0.003(4) -0.015(4)
C1E 0.128(8) 0.095(7) 0.101(6) 0.040(5) 0.010(5) -0.009(6)
Cl2E 0.106(5) 0.100(4) 0.104(5) 0.037(4) 0.014(4) -0.005(4)
Cl1F 0.142(6) 0.100(5) 0.094(4) 0.047(3) -0.003(4) -0.015(4)
C1F 0.128(8) 0.095(7) 0.101(6) 0.040(5) 0.010(5) -0.009(6)
Cl2F 0.106(5) 0.100(4) 0.104(5) 0.037(4) 0.014(4) -0.005(4)
Pt1 0.02191(13) 0.02718(13) 0.02669(14) 0.00233(9) 0.00226(9) -0.00168(9)
Cl1 0.0426(10) 0.0543(11) 0.0394(10) 0.0128(8) 0.0109(8) -0.0092(8)
Cl2 0.0496(10) 0.0292(8) 0.0484(10) -0.0049(7) 0.0006(8) -0.0051(7)
P1 0.0252(8) 0.0289(8) 0.0254(8) 0.0009(6) 0.0051(6) 0.0031(6)
P2 0.0236(7) 0.0267(8) 0.0257(8) -0.0025(6) 0.0042(6) -0.0017(6)
C1 0.029(3) 0.027(3) 0.032(3) 0.001(3) 0.001(3) 0.002(3)
C2 0.043(4) 0.029(3) 0.039(4) -0.003(3) 0.005(3) 0.001(3)
C3 0.045(4) 0.027(3) 0.045(4) 0.000(3) -0.006(3) 0.000(3)
C4 0.072(6) 0.025(4) 0.064(5) -0.003(4) 0.002(5) -0.004(4)
C5 0.096(8) 0.035(5) 0.076(7) 0.013(4) -0.019(6) -0.021(5)
C6 0.080(7) 0.057(6) 0.053(5) 0.014(4) 0.004(5) -0.034(5)
C7 0.066(6) 0.060(5) 0.041(4) 0.012(4) 0.004(4) -0.021(4)
C8 0.042(4) 0.036(4) 0.035(4) 0.009(3) -0.006(3) -0.009(3)
C9 0.044(4) 0.038(4) 0.028(3) -0.003(3) 0.008(3) -0.010(3)
C10 0.030(3) 0.028(3) 0.027(3) 0.001(2) 0.001(3) 0.000(2)
C11 0.026(3) 0.048(4) 0.034(4) -0.006(3) 0.003(3) 0.005(3)
C12 0.042(5) 0.089(7) 0.078(7) 0.017(6) 0.027(5) 0.019(5)
C13 0.048(6) 0.113(10) 0.097(9) 0.003(7) 0.038(6) 0.014(6)
C14 0.035(5) 0.093(8) 0.113(10) -0.028(7) 0.003(6) 0.012(5)
C15 0.048(6) 0.080(8) 0.115(10) 0.008(7) -0.014(6) 0.021(5)
C16 0.038(4) 0.063(5) 0.055(5) 0.003(4) -0.004(4) 0.013(4)
C17 0.033(3) 0.036(4) 0.030(3) 0.001(3) 0.007(3) 0.000(3)
C18 0.032(3) 0.044(4) 0.036(4) 0.005(3) -0.003(3) 0.001(3)
C19 0.045(4) 0.051(5) 0.041(4) 0.010(4) -0.010(3) 0.000(4)
C20 0.077(7) 0.069(6) 0.033(4) 0.000(4) -0.016(4) -0.013(5)
C21 0.111(9) 0.057(6) 0.043(5) -0.022(4) -0.016(5) 0.009(6)
C22 0.076(6) 0.050(5) 0.045(5) -0.009(4) -0.007(4) 0.016(4)
C23 0.023(3) 0.037(3) 0.028(3) -0.002(3) 0.006(3) -0.002(3)
C24 0.034(4) 0.052(5) 0.054(5) -0.019(4) 0.001(3) 0.007(3)
C25 0.037(4) 0.080(7) 0.062(6) -0.015(5) 0.005(4) 0.020(4)
C26 0.028(4) 0.060(5) 0.065(6) 0.006(4) 0.011(4) 0.007(3)
C27 0.030(4) 0.060(5) 0.060(5) 0.004(4) -0.003(4) -0.004(3)
C28 0.036(4) 0.042(4) 0.042(4) -0.004(3) -0.002(3) -0.004(3)
C29 0.030(3) 0.027(3) 0.030(3) -0.001(3) 0.000(3) -0.002(2)
C30 0.045(4) 0.063(5) 0.029(4) -0.008(3) 0.007(3) -0.001(4)
C31 0.075(7) 0.068(6) 0.030(4) -0.012(4) -0.001(4) 0.003(5)
C32 0.076(7) 0.047(5) 0.046(5) -0.001(4) -0.023(5) -0.012(4)
C33 0.044(5) 0.037(4) 0.075(6) 0.007(4) -0.023(4) -0.016(3)
C34 0.029(3) 0.034(3) 0.039(4) 0.004(3) -0.008(3) -0.002(3)

loop_
_atom_type_symbol
_atom_type_description
_atom_type_scat_dispersion_real
_atom_type_scat_dispersion_imag
_atom_type_scat_source
C C 0.0033 0.0016 'International Tables Vol C Tables 4.2.6.8 and 6.1.1.4'
H H 0.0000 0.0000 'International Tables Vol C Tables 4.2.6.8 and 6.1.1.4'
P P 0.1023 0.0942 'International Tables Vol C Tables 4.2.6.8 and 6.1.1.4'
Cl Cl 0.1484 0.1585 'International Tables Vol C Tables 4.2.6.8 and 6.1.1.4'
Pt Pt -1.7033 8.3905 'International Tables Vol C Tables 4.2.6.8 and 6.1.1.4'

loop_
_geom_angle_atom_site_label_1
_geom_angle_atom_site_label_2
_geom_angle_atom_site_label_3
_geom_angle
_geom_angle_site_symmetry_1
_geom_angle_site_symmetry_3
_geom_angle_publ_flag
Cl1S C1S Cl2S 122.2(10) . . ?
Cl1S C1S H1SA 106.8 . . ?
Cl2S C1S H1SA 106.8 . . ?
Cl1S C1S H2SB 106.8 . . ?
Cl2S C1S H2SB 106.8 . . ?
H1SA C1S H2SB 106.6 . . ?
Cl1D C1D Cl2D 122.1(10) . . ?
Cl1D C1D H1DA 106.8 . . ?
Cl2D C1D H1DA 106.8 . . ?
Cl1D C1D H2DB 106.8 . . ?
Cl2D C1D H2DB 106.8 . . ?
H1DA C1D H2DB 106.6 . . ?
Cl2E C1E Cl1E 122.1(10) . . ?
Cl2E C1E H1EA 106.8 . . ?
Cl1E C1E H1EA 106.8 . . ?
Cl2E C1E H2EB 106.8 . . ?
Cl1E C1E H2EB 106.8 . . ?
H1EA C1E H2EB 106.6 . . ?
Cl1F C1F Cl2F 114.4(19) . . ?
Cl1F C1F H1FA 108.7 . . ?
Cl2F C1F H1FA 108.7 . . ?
Cl1F C1F H2FB 108.7 . . ?
Cl2F C1F H2FB 108.7 . . ?
H1FA C1F H2FB 107.6 . . ?
P1 Pt1 P2 88.61(6) . . ?
P1 Pt1 Cl1 91.93(7) . . ?
P2 Pt1 Cl1 176.94(7) . . ?
P1 Pt1 Cl2 177.35(6) . . ?
P2 Pt1 Cl2 88.75(6) . . ?
Cl1 Pt1 Cl2 90.72(7) . . ?
C1 P1 C11 106.5(3) . . ?
C1 P1 C17 104.4(3) . . ?
C11 P1 C17 105.0(3) . . ?
C1 P1 Pt1 108.4(2) . . ?
C11 P1 Pt1 116.4(2) . . ?
C17 P1 Pt1 115.2(2) . . ?
C29 P2 C23 108.6(3) . . ?
C29 P2 C10 106.5(3) . . ?
C23 P2 C10 105.9(3) . . ?
C29 P2 Pt1 115.5(2) . . ?
C23 P2 Pt1 111.7(2) . . ?
C10 P2 Pt1 108.1(2) . . ?
C2 C1 C10 119.4(6) . . ?
C2 C1 P1 123.0(5) . . ?
C10 C1 P1 117.5(5) . . ?
C1 C2 C3 121.1(7) . . ?
C1 C2 H2 119.5 . . ?
C3 C2 H2 119.5 . . ?
C2 C3 C8 119.7(6) . . ?
C2 C3 C4 121.0(7) . . ?
C8 C3 C4 119.3(7) . . ?
C5 C4 C3 118.9(9) . . ?
C5 C4 H4 120.5 . . ?
C3 C4 H4 120.5 . . ?
C4 C5 C6 121.8(8) . . ?
C4 C5 H5 119.1 . . ?
C6 C5 H5 119.1 . . ?
C7 C6 C5 120.2(8) . . ?
C7 C6 H6 119.9 . . ?
C5 C6 H6 119.9 . . ?
C6 C7 C8 121.1(9) . . ?
C6 C7 H7 119.5 . . ?
C8 C7 H7 119.5 . . ?
C9 C8 C3 118.7(6) . . ?
C9 C8 C7 122.6(7) . . ?
C3 C8 C7 118.6(7) . . ?
C10 C9 C8 120.8(6) . . ?
C10 C9 H9 119.6 . . ?
C8 C9 H9 119.6 . . ?
C9 C10 C1 120.2(6) . . ?
C9 C10 P2 122.4(5) . . ?
C1 C10 P2 117.3(5) . . ?
C16 C11 C12 119.3(7) . . ?
C16 C11 P1 122.7(6) . . ?
C12 C11 P1 118.0(6) . . ?
C11 C12 C13 119.7(10) . . ?
C11 C12 H12 120.2 . . ?
C13 C12 H12 120.2 . . ?
C14 C13 C12 120.9(10) . . ?
C14 C13 H13 119.5 . . ?
C12 C13 H13 119.5 . . ?
C13 C14 C15 119.3(9) . . ?
C13 C14 H14 120.3 . . ?
C15 C14 H14 120.3 . . ?
C14 C15 C16 121.0(10) . . ?
C14 C15 H15 119.5 . . ?
C16 C15 H15 119.5 . . ?
C11 C16 C15 119.7(9) . . ?
C11 C16 H16 120.1 . . ?
C15 C16 H16 120.1 . . ?
C22 C17 C18 119.0(7) . . ?
C22 C17 P1 122.0(6) . . ?
C18 C17 P1 119.0(5) . . ?
C19 C18 C17 120.3(7) . . ?
C19 C18 H18 119.8 . . ?
C17 C18 H18 119.8 . . ?
C20 C19 C18 120.6(8) . . ?
C20 C19 H19 119.7 . . ?
C18 C19 H19 119.7 . . ?
C19 C20 C21 120.4(8) . . ?
C19 C20 H20 119.8 . . ?
C21 C20 H20 119.8 . . ?
C22 C21 C20 119.1(8) . . ?
C22 C21 H21 120.5 . . ?
C20 C21 H21 120.5 . . ?
C21 C22 C17 120.5(9) . . ?
C21 C22 H22 119.7 . . ?
C17 C22 H22 119.7 . . ?
C28 C23 C24 119.2(7) . . ?
C28 C23 P2 119.0(5) . . ?
C24 C23 P2 121.4(5) . . ?
C25 C24 C23 119.4(8) . . ?
C25 C24 H24 120.3 . . ?
C23 C24 H24 120.3 . . ?
C26 C25 C24 120.4(8) . . ?
C26 C25 H25 119.8 . . ?
C24 C25 H25 119.8 . . ?
C27 C26 C25 120.0(8) . . ?
C27 C26 H26 120.0 . . ?
C25 C26 H26 120.0 . . ?
C26 C27 C28 120.4(8) . . ?
C26 C27 H27 119.8 . . ?
C28 C27 H27 119.8 . . ?
C27 C28 C23 120.7(7) . . ?
C27 C28 H28 119.7 . . ?
C23 C28 H28 119.7 . . ?
C34 C29 C30 119.3(6) . . ?
C34 C29 P2 118.4(5) . . ?
C30 C29 P2 122.2(5) . . ?
C31 C30 C29 119.0(8) . . ?
C31 C30 H30 120.5 . . ?
C29 C30 H30 120.5 . . ?
C32 C31 C30 121.7(9) . . ?
C32 C31 H31 119.2 . . ?
C30 C31 H31 119.2 . . ?
C31 C32 C33 120.1(8) . . ?
C31 C32 H32 120.0 . . ?
C33 C32 H32 120.0 . . ?
C34 C33 C32 119.9(8) . . ?
C34 C33 H33 120.1 . . ?
C32 C33 H33 120.1 . . ?
C33 C34 C29 120.0(7) . . ?
C33 C34 H34 120.0 . . ?
C29 C34 H34 120.0 . . ?

loop_
_geom_bond_atom_site_label_1
_geom_bond_atom_site_label_2
_geom_bond_distance
_geom_bond_site_symmetry_2
_geom_bond_publ_flag
Cl1S C1S 1.662(9) . ?
C1S Cl2S 1.662(9) . ?
C1S H1SA 0.9700 . ?
C1S H2SB 0.9700 . ?
Cl1D C1D 1.662(9) . ?
C1D Cl2D 1.662(9) . ?
C1D H1DA 0.9700 . ?
C1D H2DB 0.9700 . ?
Cl1E C1E 1.662(9) . ?
C1E Cl2E 1.662(9) . ?
C1E H1EA 0.9700 . ?
C1E H2EB 0.9700 . ?
Cl1F C1F 1.647(18) . ?
C1F Cl2F 1.663(18) . ?
C1F H1FA 0.9700 . ?
C1F H2FB 0.9700 . ?
Pt1 P1 2.2154(16) . ?
Pt1 P2 2.2177(16) . ?
Pt1 Cl1 2.3516(17) . ?
Pt1 Cl2 2.3554(18) . ?
P1 C1 1.806(7) . ?
P1 C11 1.813(7) . ?
P1 C17 1.813(7) . ?
P2 C29 1.805(7) . ?
P2 C23 1.810(7) . ?
P2 C10 1.813(6) . ?
C1 C2 1.377(9) . ?
C1 C10 1.430(9) . ?
C2 C3 1.410(10) . ?
C2 H2 0.9300 . ?
C3 C8 1.420(11) . ?
C3 C4 1.428(10) . ?
C4 C5 1.382(13) . ?
C4 H4 0.9300 . ?
C5 C6 1.388(15) . ?
C5 H5 0.9300 . ?
C6 C7 1.359(13) . ?
C6 H6 0.9300 . ?
C7 C8 1.424(10) . ?
C7 H7 0.9300 . ?
C8 C9 1.418(10) . ?
C9 C10 1.379(9) . ?
C9 H9 0.9300 . ?
C11 C16 1.362(11) . ?
C11 C12 1.382(11) . ?
C12 C13 1.411(12) . ?
C12 H12 0.9300 . ?
C13 C14 1.346(16) . ?
C13 H13 0.9300 . ?
C14 C15 1.360(17) . ?
C14 H14 0.9300 . ?
C15 C16 1.411(13) . ?
C15 H15 0.9300 . ?
C16 H16 0.9300 . ?
C17 C22 1.385(10) . ?
C17 C18 1.391(10) . ?
C18 C19 1.367(10) . ?
C18 H18 0.9300 . ?
C19 C20 1.347(13) . ?
C19 H19 0.9300 . ?
C20 C21 1.405(14) . ?
C20 H20 0.9300 . ?
C21 C22 1.370(12) . ?
C21 H21 0.9300 . ?
C22 H22 0.9300 . ?
C23 C28 1.387(10) . ?
C23 C24 1.395(10) . ?
C24 C25 1.393(11) . ?
C24 H24 0.9300 . ?
C25 C26 1.380(13) . ?
C25 H25 0.9300 . ?
C26 C27 1.369(12) . ?
C26 H26 0.9300 . ?
C27 C28 1.374(11) . ?
C27 H27 0.9300 . ?
C28 H28 0.9300 . ?
C29 C34 1.393(9) . ?
C29 C30 1.403(9) . ?
C30 C31 1.384(11) . ?
C30 H30 0.9300 . ?
C31 C32 1.345(14) . ?
C31 H31 0.9300 . ?
C32 C33 1.394(14) . ?
C32 H32 0.9300 . ?
C33 C34 1.382(11) . ?
C33 H33 0.9300 . ?
C34 H34 0.9300 . ?

loop_
_geom_hbond_atom_site_label_D
_geom_hbond_atom_site_label_H
_geom_hbond_atom_site_label_A
_geom_hbond_distance_DH
_geom_hbond_distance_HA
_geom_hbond_distance_DA
_geom_hbond_angle_DHA
_geom_hbond_site_symmetry_A
C1S H1SA Cl2 0.97 2.65 3.61(2) 168.2 3_666
C1D H1DA Cl2 0.97 2.55 3.50(3) 166.8 3_666
C1E H1EA Cl2 0.97 2.96 3.92(4) 170.4 3_766
C12 H12 Cl1 0.93 2.83 3.484(11) 128.4 .

loop_
_geom_torsion_atom_site_label_1
_geom_torsion_atom_site_label_2
_geom_torsion_atom_site_label_3
_geom_torsion_atom_site_label_4
_geom_torsion
_geom_torsion_site_symmetry_1
_geom_torsion_site_symmetry_2
_geom_torsion_site_symmetry_3
_geom_torsion_site_symmetry_4
_geom_torsion_publ_flag
C11 P1 C1 C2 58.3(7) . . . . ?
C17 P1 C1 C2 -52.5(7) . . . . ?
Pt1 P1 C1 C2 -175.8(5) . . . . ?
C11 P1 C1 C10 -126.4(5) . . . . ?
C17 P1 C1 C10 122.8(5) . . . . ?
Pt1 P1 C1 C10 -0.5(6) . . . . ?
C10 C1 C2 C3 -0.5(10) . . . . ?
P1 C1 C2 C3 174.7(6) . . . . ?
C1 C2 C3 C8 0.5(11) . . . . ?
C1 C2 C3 C4 -178.2(7) . . . . ?
C2 C3 C4 C5 176.0(8) . . . . ?
C8 C3 C4 C5 -2.7(12) . . . . ?
C3 C4 C5 C6 2.0(15) . . . . ?
C4 C5 C6 C7 0.5(16) . . . . ?
C5 C6 C7 C8 -2.3(15) . . . . ?
C2 C3 C8 C9 0.1(11) . . . . ?
C4 C3 C8 C9 178.8(7) . . . . ?
C2 C3 C8 C7 -177.8(7) . . . . ?
C4 C3 C8 C7 1.0(11) . . . . ?
C6 C7 C8 C9 -176.2(9) . . . . ?
C6 C7 C8 C3 1.6(13) . . . . ?
C3 C8 C9 C10 -0.5(11) . . . . ?
C7 C8 C9 C10 177.2(7) . . . . ?
C8 C9 C10 C1 0.5(11) . . . . ?
C8 C9 C10 P2 -177.8(5) . . . . ?
C2 C1 C10 C9 0.0(10) . . . . ?
P1 C1 C10 C9 -175.4(5) . . . . ?
C2 C1 C10 P2 178.4(5) . . . . ?
P1 C1 C10 P2 2.9(7) . . . . ?
C29 P2 C10 C9 -61.0(6) . . . . ?
C23 P2 C10 C9 54.5(6) . . . . ?
Pt1 P2 C10 C9 174.4(5) . . . . ?
C29 P2 C10 C1 120.7(5) . . . . ?
C23 P2 C10 C1 -123.8(5) . . . . ?
Pt1 P2 C10 C1 -4.0(6) . . . . ?
C1 P1 C11 C16 15.8(8) . . . . ?
C17 P1 C11 C16 126.2(7) . . . . ?
Pt1 P1 C11 C16 -105.1(7) . . . . ?
C1 P1 C11 C12 -166.7(7) . . . . ?
C17 P1 C11 C12 -56.3(8) . . . . ?
Pt1 P1 C11 C12 72.4(7) . . . . ?
C16 C11 C12 C13 -2.4(15) . . . . ?
P1 C11 C12 C13 180.0(9) . . . . ?
C11 C12 C13 C14 1.7(19) . . . . ?
C12 C13 C14 C15 -0.4(19) . . . . ?
C13 C14 C15 C16 -0.3(18) . . . . ?
C12 C11 C16 C15 1.8(14) . . . . ?
P1 C11 C16 C15 179.3(8) . . . . ?
C14 C15 C16 C11 -0.4(16) . . . . ?
C1 P1 C17 C22 82.6(7) . . . . ?
C11 P1 C17 C22 -29.2(8) . . . . ?
Pt1 P1 C17 C22 -158.7(6) . . . . ?
C1 P1 C17 C18 -96.6(6) . . . . ?
C11 P1 C17 C18 151.5(6) . . . . ?
Pt1 P1 C17 C18 22.1(6) . . . . ?
C22 C17 C18 C19 -0.9(11) . . . . ?
P1 C17 C18 C19 178.4(6) . . . . ?
C17 C18 C19 C20 -2.0(12) . . . . ?
C18 C19 C20 C21 2.3(15) . . . . ?
C19 C20 C21 C22 0.3(17) . . . . ?
C20 C21 C22 C17 -3.2(16) . . . . ?
C18 C17 C22 C21 3.5(14) . . . . ?
P1 C17 C22 C21 -175.8(8) . . . . ?
C29 P2 C23 C28 153.2(6) . . . . ?
C10 P2 C23 C28 39.2(6) . . . . ?
Pt1 P2 C23 C28 -78.3(6) . . . . ?
C29 P2 C23 C24 -33.5(7) . . . . ?
C10 P2 C23 C24 -147.5(6) . . . . ?
Pt1 P2 C23 C24 95.0(6) . . . . ?
C28 C23 C24 C25 -0.1(12) . . . . ?
P2 C23 C24 C25 -173.4(7) . . . . ?
C23 C24 C25 C26 0.2(14) . . . . ?
C24 C25 C26 C27 0.4(15) . . . . ?
C25 C26 C27 C28 -1.0(14) . . . . ?
C26 C27 C28 C23 1.1(13) . . . . ?
C24 C23 C28 C27 -0.6(12) . . . . ?
P2 C23 C28 C27 172.9(6) . . . . ?
C23 P2 C29 C34 150.5(5) . . . . ?
C10 P2 C29 C34 -95.8(6) . . . . ?
Pt1 P2 C29 C34 24.1(6) . . . . ?
C23 P2 C29 C30 -32.9(7) . . . . ?
C10 P2 C29 C30 80.8(7) . . . . ?
Pt1 P2 C29 C30 -159.2(5) . . . . ?
C34 C29 C30 C31 -1.8(12) . . . . ?
P2 C29 C30 C31 -178.4(7) . . . . ?
C29 C30 C31 C32 1.9(14) . . . . ?
C30 C31 C32 C33 -1.4(15) . . . . ?
C31 C32 C33 C34 0.8(13) . . . . ?
C32 C33 C34 C29 -0.8(12) . . . . ?
C30 C29 C34 C33 1.2(11) . . . . ?
P2 C29 C34 C33 178.0(6) . . . . ?
